data_4065088
loop_
_publ_author_name
'Schuecker, Raffael'
'Zirakzadeh, Afrooz'
'Mereiter, Kurt'
'Spindler, Felix'
'Weissensteiner, Walter'

_publ_section_title
;
 Synthesis, Coordination Behavior, and Structural Features of Chiral
 Amino-, Pyrazolyl-, and Phosphino-Substituted Ferrocenyloxazolines and
 Their Application in Asymmetric Hydrogenations
;
_journal_issue 17
_journal_name_full Organometallics
_journal_page_first 4711
_journal_paper_doi 10.1021/om200557c
_journal_volume 30
_journal_year 2011
_chemical_absolute_configuration rm
_chemical_formula_moiety 'C28 H33 Cl Fe N3 O Ru,  F6 P, C H Cl3'
_chemical_formula_sum 'C29 H34 Cl4 F6 Fe N3 O P Ru'
_chemical_formula_weight 884.28
_chemical_name_common
;
1451 AFZI041 (S~Ru~)-[RuCl(p-cymene)((R,S~Fc~)-12)]PF~6~.CHCl~3~
;
_chemical_name_systematic
; 
(S~Ru~)-Chloro[(R,S~Fc~)-1-(4,5-dihydrooxazol-2-yl-\kN)-
2-[1-(1H-pyrazol-1-yl)ethyl-\kN]-ferrocene](\n^6^-p-cymene)ruthenium 
hexafluorophosphate chloroform solvate
;
_space_group_IT_number 19
_symmetry_cell_setting orthorhombic
_symmetry_space_group_name_Hall 'P 2ac 2ab'
_symmetry_space_group_name_H-M 'P 21 21 21'
_atom_sites_solution_hydrogens geom
_atom_sites_solution_primary direct
_atom_sites_solution_secondary difmap
_audit_creation_method SHELXL-97
_cell_angle_alpha 90.00
_cell_angle_beta 90.00
_cell_angle_gamma 90.00
_cell_formula_units_Z 4
_cell_length_a 9.9235(2)
_cell_length_b 14.5925(2)
_cell_length_c 22.8391(4)
_cell_measurement_reflns_used 8527
_cell_measurement_temperature 100(2)
_cell_measurement_theta_max 29.98
_cell_measurement_theta_min 2.26
_cell_volume 3307.30(10)
_computing_cell_refinement 'Bruker SAINT'
_computing_data_collection 'Bruker SMART'
_computing_data_reduction 'Bruker SAINT, SADABS, XPREP'
_computing_molecular_graphics 'Bruker SHELXTL'
_computing_publication_material 'Bruker SHELXTL'
_computing_structure_refinement 'SHELXL-97 (Sheldrick, 2008)'
_computing_structure_solution 'SHELXS-97 (Sheldrick, 2008)'
_diffrn_ambient_temperature 100(2)
_diffrn_measured_fraction_theta_full 0.999
_diffrn_measured_fraction_theta_max 0.999
_diffrn_measurement_device_type 'Bruker Smart APEX CCD'
_diffrn_measurement_method '\f and \w scans'
_diffrn_radiation_monochromator graphite
_diffrn_radiation_source 'fine-focus sealed tube'
_diffrn_radiation_type MoK\a
_diffrn_radiation_wavelength 0.71073
_diffrn_reflns_av_R_equivalents 0.0247
_diffrn_reflns_av_sigmaI/netI 0.0169
_diffrn_reflns_limit_h_max 13
_diffrn_reflns_limit_h_min -13
_diffrn_reflns_limit_k_max 19
_diffrn_reflns_limit_k_min -20
_diffrn_reflns_limit_l_max 32
_diffrn_reflns_limit_l_min -24
_diffrn_reflns_number 48975
_diffrn_reflns_theta_full 30.00
_diffrn_reflns_theta_max 30.00
_diffrn_reflns_theta_min 1.78
_diffrn_standards_decay_% 0
_exptl_absorpt_coefficient_mu 1.331
_exptl_absorpt_correction_T_max 0.86
_exptl_absorpt_correction_T_min 0.64
_exptl_absorpt_correction_type multi-scan
_exptl_absorpt_process_details 'program SADABS'
_exptl_crystal_colour orange
_exptl_crystal_density_diffrn 1.776
_exptl_crystal_density_method 'not measured'
_exptl_crystal_description prism
_exptl_crystal_F_000 1776
_exptl_crystal_size_max 0.56
_exptl_crystal_size_mid 0.16
_exptl_crystal_size_min 0.12
_refine_diff_density_max 0.985
_refine_diff_density_min -0.375
_refine_diff_density_rms 0.065
_refine_ls_abs_structure_details 'Flack H D (1983), Acta Cryst. A39, 876-881'
_refine_ls_abs_structure_Flack -0.010(8)
_refine_ls_extinction_method none
_refine_ls_goodness_of_fit_ref 1.046
_refine_ls_hydrogen_treatment constr
_refine_ls_matrix_type full
_refine_ls_number_parameters 419
_refine_ls_number_reflns 9628
_refine_ls_number_restraints 0
_refine_ls_restrained_S_all 1.046
_refine_ls_R_factor_all 0.0203
_refine_ls_R_factor_gt 0.0196
_refine_ls_shift/su_max 0.002
_refine_ls_shift/su_mean 0.000
_refine_ls_structure_factor_coef Fsqd
_refine_ls_weighting_details 'calc w=1/[\s^2^(Fo^2^)+(0.0281P)^2^+1.2385P] where P=(Fo^2^+2Fc^2^)/3'
_refine_ls_weighting_scheme calc
_refine_ls_wR_factor_gt 0.0485
_refine_ls_wR_factor_ref 0.0489
_reflns_number_gt 9409
_reflns_number_total 9628
_reflns_threshold_expression >2sigma(I)
_cod_data_source_file om200557c_si_002.cif
_cod_data_source_block RuClpc-RS12
_cod_depositor_comments
;
The following automatic conversions were performed:

'_symmetry_cell_setting' value 'Orthorhombic' changed to
'orthorhombic' according to
/home/saulius/struct/CIF-dictionaries/cif_core.dic dictionary named
'cif_core.dic' version 2.4.1 from 2010-06-29.

Automatic conversion script
Id: cif_fix_values 1715 2011-07-08 13:25:40Z adriana 
;
_cod_original_sg_symbol_H-M P2(1)2(1)2(1)
_cod_database_code 4065088

loop_
_symmetry_equiv_pos_as_xyz
'x, y, z'
'-x+1/2, -y, z+1/2'
'-x, y+1/2, -z+1/2'
'x+1/2, -y+1/2, -z'

loop_
_atom_site_label
_atom_site_type_symbol
_atom_site_fract_x
_atom_site_fract_y
_atom_site_fract_z
_atom_site_U_iso_or_equiv
_atom_site_adp_type
_atom_site_occupancy
_atom_site_symmetry_multiplicity
_atom_site_calc_flag
_atom_site_refinement_flags
Ru1 Ru 0.522045(11) 0.462841(8) 0.338928(5) 0.00987(3) Uani 1 1 d .
Fe1 Fe 0.12072(2) 0.229936(15) 0.419794(9) 0.01085(4) Uani 1 1 d .
Cl1 Cl 0.72148(4) 0.42791(3) 0.393376(17) 0.01557(7) Uani 1 1 d .
O1 O 0.45282(11) 0.17458(7) 0.38502(5) 0.0146(2) Uani 1 1 d .
N1 N 0.48269(14) 0.31884(8) 0.35288(5) 0.0117(2) Uani 1 1 d .
N2 N 0.30522(13) 0.50361(9) 0.43164(6) 0.0141(2) Uani 1 1 d .
N3 N 0.44009(13) 0.49658(9) 0.42173(6) 0.0129(2) Uani 1 1 d .
C1 C 0.21251(15) 0.35260(10) 0.43435(7) 0.0118(3) Uani 1 1 d .
C2 C 0.31082(15) 0.27997(10) 0.43032(6) 0.0116(3) Uani 1 1 d .
C3 C 0.27927(15) 0.21323(11) 0.47492(7) 0.0133(3) Uani 1 1 d .
H3 H 0.3257 0.1573 0.4817 0.016 Uiso 1 1 calc R
C4 C 0.16627(16) 0.24617(11) 0.50697(7) 0.0149(3) Uani 1 1 d .
H4 H 0.1250 0.2164 0.5393 0.018 Uiso 1 1 calc R
C5 C 0.12556(16) 0.33138(10) 0.48220(7) 0.0140(3) Uani 1 1 d .
H5 H 0.0525 0.3680 0.4954 0.017 Uiso 1 1 calc R
C6 C 0.02419(17) 0.22919(12) 0.34007(7) 0.0200(3) Uani 1 1 d .
H6 H 0.0284 0.2756 0.3110 0.024 Uiso 1 1 calc R
C7 C 0.11235(18) 0.15219(13) 0.34496(8) 0.0212(3) Uani 1 1 d .
H7 H 0.1858 0.1387 0.3197 0.025 Uiso 1 1 calc R
C8 C 0.07122(18) 0.09930(12) 0.39404(8) 0.0200(3) Uani 1 1 d .
H8 H 0.1120 0.0442 0.4073 0.024 Uiso 1 1 calc R
C9 C -0.04225(16) 0.14365(11) 0.41996(8) 0.0175(3) Uani 1 1 d .
H9 H -0.0901 0.1233 0.4536 0.021 Uiso 1 1 calc R
C10 C -0.07120(17) 0.22390(12) 0.38659(8) 0.0177(3) Uani 1 1 d .
H10 H -0.1417 0.2664 0.3941 0.021 Uiso 1 1 calc R
C11 C 0.21283(15) 0.44087(10) 0.40074(7) 0.0127(3) Uani 1 1 d .
H11 H 0.2513 0.4284 0.3611 0.015 Uiso 1 1 calc R
C12 C 0.07469(17) 0.48431(11) 0.39264(8) 0.0196(3) Uani 1 1 d .
H12A H 0.0843 0.5428 0.3720 0.029 Uiso 1 1 calc R
H12B H 0.0335 0.4950 0.4310 0.029 Uiso 1 1 calc R
H12C H 0.0173 0.4431 0.3697 0.029 Uiso 1 1 calc R
C13 C 0.41744(15) 0.26424(10) 0.38757(6) 0.0113(2) Uani 1 1 d .
C14 C 0.57327(16) 0.25999(11) 0.31652(7) 0.0146(3) Uani 1 1 d .
H14A H 0.6652 0.2861 0.3144 0.018 Uiso 1 1 calc R
H14B H 0.5374 0.2527 0.2763 0.018 Uiso 1 1 calc R
C15 C 0.57330(16) 0.16916(10) 0.34904(7) 0.0150(3) Uani 1 1 d .
H15A H 0.5683 0.1169 0.3215 0.018 Uiso 1 1 calc R
H15B H 0.6551 0.1626 0.3735 0.018 Uiso 1 1 calc R
C16 C 0.50028(16) 0.54356(11) 0.46486(7) 0.0175(3) Uani 1 1 d .
H16 H 0.5949 0.5516 0.4686 0.021 Uiso 1 1 calc R
C17 C 0.40459(19) 0.57895(12) 0.50349(8) 0.0211(3) Uani 1 1 d .
H17 H 0.4204 0.6145 0.5377 0.025 Uiso 1 1 calc R
C18 C 0.28219(18) 0.55120(11) 0.48130(8) 0.0196(3) Uani 1 1 d .
H18 H 0.1964 0.5634 0.4980 0.024 Uiso 1 1 calc R
C19 C 0.38782(16) 0.48456(10) 0.26120(7) 0.0135(3) Uani 1 1 d .
C20 C 0.39094(16) 0.56375(11) 0.29713(7) 0.0147(3) Uani 1 1 d .
H20 H 0.3086 0.5889 0.3110 0.018 Uiso 1 1 calc R
C21 C 0.51521(17) 0.60666(10) 0.31305(7) 0.0153(3) Uani 1 1 d .
H21 H 0.5138 0.6604 0.3365 0.018 Uiso 1 1 calc R
C22 C 0.63972(16) 0.57060(11) 0.29446(7) 0.0150(3) Uani 1 1 d .
C23 C 0.63800(16) 0.48945(11) 0.25866(7) 0.0154(3) Uani 1 1 d .
H23 H 0.7206 0.4634 0.2458 0.018 Uiso 1 1 calc R
C24 C 0.51525(17) 0.44824(10) 0.24250(6) 0.0141(3) Uani 1 1 d .
H24 H 0.5167 0.3950 0.2186 0.017 Uiso 1 1 calc R
C25 C 0.25451(16) 0.44306(11) 0.24245(7) 0.0163(3) Uani 1 1 d .
H25 H 0.1868 0.4570 0.2736 0.020 Uiso 1 1 calc R
C26 C 0.25997(19) 0.33904(12) 0.23517(8) 0.0222(3) Uani 1 1 d .
H26A H 0.2862 0.3108 0.2724 0.033 Uiso 1 1 calc R
H26B H 0.3262 0.3233 0.2050 0.033 Uiso 1 1 calc R
H26C H 0.1710 0.3163 0.2235 0.033 Uiso 1 1 calc R
C27 C 0.20649(19) 0.48890(14) 0.18562(8) 0.0247(4) Uani 1 1 d .
H27A H 0.1981 0.5551 0.1918 0.037 Uiso 1 1 calc R
H27B H 0.1187 0.4636 0.1744 0.037 Uiso 1 1 calc R
H27C H 0.2720 0.4772 0.1544 0.037 Uiso 1 1 calc R
C28 C 0.77052(17) 0.61146(12) 0.31410(8) 0.0203(3) Uani 1 1 d .
H28A H 0.8084 0.6488 0.2825 0.030 Uiso 1 1 calc R
H28B H 0.8337 0.5623 0.3241 0.030 Uiso 1 1 calc R
H28C H 0.7550 0.6500 0.3486 0.030 Uiso 1 1 calc R
P1 P 0.85856(4) 0.28088(3) 0.16625(2) 0.01668(8) Uani 1 1 d .
F1 F 0.70467(12) 0.29834(11) 0.18503(6) 0.0408(3) Uani 1 1 d .
F2 F 1.01049(13) 0.26351(12) 0.14649(7) 0.0473(4) Uani 1 1 d .
F3 F 0.90931(12) 0.34929(9) 0.21654(5) 0.0299(3) Uani 1 1 d .
F4 F 0.80425(13) 0.21261(9) 0.11639(6) 0.0329(3) Uani 1 1 d .
F5 F 0.86823(19) 0.19721(10) 0.21065(7) 0.0560(5) Uani 1 1 d .
F6 F 0.84960(15) 0.36364(9) 0.12127(6) 0.0411(3) Uani 1 1 d .
C29 C 0.5771(2) 0.35109(13) 0.05276(8) 0.0235(3) Uani 1 1 d .
H29 H 0.6525 0.3214 0.0748 0.028 Uiso 1 1 calc R
Cl2 Cl 0.57205(6) 0.46876(4) 0.07108(2) 0.03510(11) Uani 1 1 d .
Cl3 Cl 0.42406(6) 0.29832(4) 0.07312(3) 0.03843(12) Uani 1 1 d .
Cl4 Cl 0.60514(7) 0.33672(4) -0.02253(2) 0.04037(13) Uani 1 1 d .

loop_
_atom_site_aniso_label
_atom_site_aniso_U_11
_atom_site_aniso_U_22
_atom_site_aniso_U_33
_atom_site_aniso_U_23
_atom_site_aniso_U_13
_atom_site_aniso_U_12
Ru1 0.00909(5) 0.00940(5) 0.01114(5) 0.00097(4) 0.00011(4) -0.00017(4)
Fe1 0.00950(9) 0.01133(9) 0.01171(9) 0.00052(7) -0.00015(7) -0.00050(7)
Cl1 0.01116(15) 0.01653(16) 0.01902(17) 0.00429(13) -0.00264(13) 0.00008(12)
O1 0.0145(6) 0.0099(5) 0.0193(5) 0.0011(4) 0.0035(4) 0.0020(4)
N1 0.0114(5) 0.0109(5) 0.0128(5) -0.0009(4) 0.0023(4) 0.0004(4)
N2 0.0137(6) 0.0108(5) 0.0178(6) -0.0021(5) 0.0024(5) 0.0012(5)
N3 0.0119(6) 0.0127(5) 0.0142(6) 0.0001(5) 0.0018(5) -0.0006(4)
C1 0.0102(6) 0.0123(6) 0.0128(6) 0.0000(5) 0.0004(5) 0.0000(5)
C2 0.0109(6) 0.0119(6) 0.0121(6) 0.0003(5) 0.0006(5) 0.0006(5)
C3 0.0131(6) 0.0141(6) 0.0127(6) 0.0021(5) -0.0011(5) -0.0009(5)
C4 0.0130(7) 0.0194(7) 0.0124(6) 0.0018(5) 0.0004(5) -0.0019(5)
C5 0.0128(6) 0.0149(7) 0.0142(6) -0.0012(5) 0.0021(5) -0.0006(5)
C6 0.0207(7) 0.0248(7) 0.0144(6) 0.0016(6) -0.0045(7) -0.0051(6)
C7 0.0173(7) 0.0274(8) 0.0189(8) -0.0098(7) -0.0005(6) -0.0031(6)
C8 0.0190(7) 0.0140(7) 0.0269(8) -0.0043(6) -0.0038(7) -0.0009(6)
C9 0.0149(7) 0.0165(7) 0.0211(7) 0.0004(6) -0.0016(6) -0.0044(5)
C10 0.0122(6) 0.0176(7) 0.0232(8) 0.0004(6) -0.0029(6) -0.0007(6)
C11 0.0102(6) 0.0114(6) 0.0165(7) 0.0000(5) 0.0011(5) -0.0001(5)
C12 0.0128(7) 0.0170(7) 0.0290(9) 0.0051(6) 0.0018(6) 0.0039(6)
C13 0.0107(6) 0.0110(6) 0.0124(6) 0.0007(5) -0.0017(5) -0.0005(5)
C14 0.0148(6) 0.0130(6) 0.0160(7) -0.0016(5) 0.0044(5) 0.0025(5)
C15 0.0144(6) 0.0133(6) 0.0174(7) -0.0012(5) 0.0024(5) 0.0032(5)
C16 0.0203(8) 0.0167(7) 0.0157(6) -0.0008(5) 0.0000(5) -0.0025(6)
C17 0.0282(9) 0.0174(8) 0.0177(7) -0.0044(6) 0.0029(6) -0.0021(6)
C18 0.0226(8) 0.0149(7) 0.0213(8) -0.0040(6) 0.0062(6) 0.0001(6)
C19 0.0129(7) 0.0142(7) 0.0134(6) 0.0037(5) -0.0021(5) -0.0011(5)
C20 0.0144(7) 0.0139(6) 0.0159(7) 0.0039(5) -0.0008(5) 0.0015(5)
C21 0.0183(7) 0.0104(6) 0.0171(7) 0.0028(5) -0.0020(6) -0.0004(6)
C22 0.0162(7) 0.0146(6) 0.0142(7) 0.0050(5) -0.0014(5) -0.0041(5)
C23 0.0135(7) 0.0179(7) 0.0147(7) 0.0034(5) 0.0017(5) -0.0007(5)
C24 0.0162(7) 0.0147(7) 0.0114(6) 0.0025(5) 0.0009(5) -0.0003(5)
C25 0.0139(7) 0.0186(7) 0.0164(7) 0.0038(5) -0.0029(5) -0.0041(5)
C26 0.0216(8) 0.0193(8) 0.0255(9) 0.0026(7) -0.0080(7) -0.0061(6)
C27 0.0209(8) 0.0294(9) 0.0238(8) 0.0109(7) -0.0108(7) -0.0082(7)
C28 0.0175(7) 0.0205(8) 0.0228(8) 0.0053(6) -0.0039(6) -0.0078(6)
P1 0.01565(18) 0.01475(17) 0.01964(19) -0.00116(15) -0.00359(15) 0.00023(14)
F1 0.0163(5) 0.0662(10) 0.0401(7) -0.0191(7) 0.0069(5) -0.0041(6)
F2 0.0178(6) 0.0706(10) 0.0534(8) -0.0317(8) -0.0073(6) 0.0131(6)
F3 0.0279(6) 0.0310(6) 0.0309(6) -0.0131(5) -0.0052(5) -0.0026(5)
F4 0.0306(6) 0.0300(6) 0.0381(7) -0.0167(5) -0.0160(5) 0.0056(5)
F5 0.0768(12) 0.0326(7) 0.0584(9) 0.0258(7) -0.0440(9) -0.0248(8)
F6 0.0459(8) 0.0342(7) 0.0431(8) 0.0214(6) -0.0188(6) -0.0155(6)
C29 0.0254(9) 0.0196(8) 0.0255(9) 0.0025(7) -0.0055(7) 0.0017(7)
Cl2 0.0428(3) 0.0212(2) 0.0413(3) -0.0031(2) -0.0122(2) 0.0037(2)
Cl3 0.0316(2) 0.0320(3) 0.0517(3) 0.0201(2) -0.0003(2) 0.0001(2)
Cl4 0.0600(4) 0.0331(3) 0.0281(2) 0.0046(2) 0.0056(2) 0.0171(2)

loop_
_atom_type_symbol
_atom_type_description
_atom_type_scat_dispersion_real
_atom_type_scat_dispersion_imag
_atom_type_scat_source
C C 0.0033 0.0016 'International Tables Vol C Tables 4.2.6.8 and 6.1.1.4'
H H 0.0000 0.0000 'International Tables Vol C Tables 4.2.6.8 and 6.1.1.4'
N N 0.0061 0.0033 'International Tables Vol C Tables 4.2.6.8 and 6.1.1.4'
O O 0.0106 0.0060 'International Tables Vol C Tables 4.2.6.8 and 6.1.1.4'
F F 0.0171 0.0103 'International Tables Vol C Tables 4.2.6.8 and 6.1.1.4'
P P 0.1023 0.0942 'International Tables Vol C Tables 4.2.6.8 and 6.1.1.4'
Cl Cl 0.1484 0.1585 'International Tables Vol C Tables 4.2.6.8 and 6.1.1.4'
Fe Fe 0.3463 0.8444 'International Tables Vol C Tables 4.2.6.8 and 6.1.1.4'
Ru Ru -1.2594 0.8363 'International Tables Vol C Tables 4.2.6.8 and 6.1.1.4'

loop_
_geom_angle_atom_site_label_1
_geom_angle_atom_site_label_2
_geom_angle_atom_site_label_3
_geom_angle
N3 Ru1 N1 91.43(5)
N3 Ru1 C21 90.37(6)
N1 Ru1 C21 165.90(6)
N3 Ru1 C20 90.27(6)
N1 Ru1 C20 127.75(6)
C21 Ru1 C20 38.24(6)
N3 Ru1 C23 154.80(6)
N1 Ru1 C23 112.90(5)
C21 Ru1 C23 67.70(6)
C20 Ru1 C23 80.12(6)
N3 Ru1 C22 116.67(6)
N1 Ru1 C22 148.94(6)
C21 Ru1 C22 37.44(6)
C20 Ru1 C22 68.51(6)
C23 Ru1 C22 38.13(6)
N3 Ru1 C24 154.10(6)
N1 Ru1 C24 92.73(5)
C21 Ru1 C24 79.75(6)
C20 Ru1 C24 67.17(6)
C23 Ru1 C24 37.21(6)
C22 Ru1 C24 68.08(6)
N3 Ru1 C19 116.51(6)
N1 Ru1 C19 98.45(5)
C21 Ru1 C19 68.34(6)
C20 Ru1 C19 37.33(6)
C23 Ru1 C19 68.02(6)
C22 Ru1 C19 81.32(6)
C24 Ru1 C19 37.60(6)
N3 Ru1 Cl1 84.43(4)
N1 Ru1 Cl1 82.28(4)
C21 Ru1 Cl1 111.81(4)
C20 Ru1 Cl1 149.71(4)
C23 Ru1 Cl1 92.18(4)
C22 Ru1 Cl1 87.33(4)
C24 Ru1 Cl1 121.46(4)
C19 Ru1 Cl1 158.95(4)
C3 Fe1 C1 69.97(6)
C3 Fe1 C2 41.59(6)
C1 Fe1 C2 41.51(6)
C3 Fe1 C9 122.46(6)
C1 Fe1 C9 153.24(6)
C2 Fe1 C9 161.93(6)
C3 Fe1 C10 160.66(7)
C1 Fe1 C10 120.89(6)
C2 Fe1 C10 156.72(6)
C9 Fe1 C10 40.71(6)
C3 Fe1 C7 118.77(7)
C1 Fe1 C7 129.79(7)
C2 Fe1 C7 109.50(7)
C9 Fe1 C7 68.30(7)
C10 Fe1 C7 68.35(7)
C3 Fe1 C8 104.57(7)
C1 Fe1 C8 165.83(7)
C2 Fe1 C8 126.00(7)
C9 Fe1 C8 40.70(7)
C10 Fe1 C8 68.43(7)
C7 Fe1 C8 40.47(7)
C3 Fe1 C4 40.76(6)
C1 Fe1 C4 69.03(6)
C2 Fe1 C4 68.95(6)
C9 Fe1 C4 104.03(7)
C10 Fe1 C4 124.54(7)
C7 Fe1 C4 151.52(7)
C8 Fe1 C4 115.90(7)
C3 Fe1 C5 68.79(6)
C1 Fe1 C5 40.81(6)
C2 Fe1 C5 68.80(6)
C9 Fe1 C5 117.36(7)
C10 Fe1 C5 107.99(7)
C7 Fe1 C5 167.46(7)
C8 Fe1 C5 150.73(7)
C4 Fe1 C5 40.55(6)
C3 Fe1 C6 155.39(7)
C1 Fe1 C6 110.95(6)
C2 Fe1 C6 122.51(6)
C9 Fe1 C6 68.35(7)
C10 Fe1 C6 40.58(7)
C7 Fe1 C6 40.67(7)
C8 Fe1 C6 68.31(7)
C4 Fe1 C6 163.79(7)
C5 Fe1 C6 128.93(7)
C13 O1 C15 106.85(11)
C13 N1 C14 106.65(12)
C13 N1 Ru1 141.06(11)
C14 N1 Ru1 111.59(9)
C18 N2 N3 110.19(14)
C18 N2 C11 128.04(14)
N3 N2 C11 118.98(12)
C16 N3 N2 106.09(13)
C16 N3 Ru1 127.18(11)
N2 N3 Ru1 122.96(10)
C5 C1 C2 107.35(13)
C5 C1 C11 125.45(13)
C2 C1 C11 126.63(13)
C5 C1 Fe1 70.34(9)
C2 C1 Fe1 69.29(8)
C11 C1 Fe1 132.27(11)
C1 C2 C3 107.68(13)
C1 C2 C13 130.46(13)
C3 C2 C13 121.58(13)
C1 C2 Fe1 69.20(8)
C3 C2 Fe1 68.94(8)
C13 C2 Fe1 122.45(10)
C4 C3 C2 107.82(13)
C4 C3 Fe1 70.59(9)
C2 C3 Fe1 69.48(8)
C4 C3 H3 126.1
C2 C3 H3 126.1
Fe1 C3 H3 125.4
C3 C4 C5 108.30(13)
C3 C4 Fe1 68.65(9)
C5 C4 Fe1 69.73(9)
C3 C4 H4 125.8
C5 C4 H4 125.8
Fe1 C4 H4 127.3
C4 C5 C1 108.80(13)
C4 C5 Fe1 69.72(9)
C1 C5 Fe1 68.85(9)
C4 C5 H5 125.6
C1 C5 H5 125.6
Fe1 C5 H5 127.4
C10 C6 C7 107.81(15)
C10 C6 Fe1 69.50(9)
C7 C6 Fe1 69.50(9)
C10 C6 H6 126.1
C7 C6 H6 126.1
Fe1 C6 H6 126.5
C8 C7 C6 108.24(15)
C8 C7 Fe1 69.82(10)
C6 C7 Fe1 69.83(9)
C8 C7 H7 125.9
C6 C7 H7 125.9
Fe1 C7 H7 126.0
C7 C8 C9 107.92(15)
C7 C8 Fe1 69.71(10)
C9 C8 Fe1 69.46(9)
C7 C8 H8 126.0
C9 C8 H8 126.0
Fe1 C8 H8 126.4
C10 C9 C8 108.02(15)
C10 C9 Fe1 69.73(9)
C8 C9 Fe1 69.83(9)
C10 C9 H9 126.0
C8 C9 H9 126.0
Fe1 C9 H9 126.0
C6 C10 C9 108.00(15)
C6 C10 Fe1 69.92(9)
C9 C10 Fe1 69.57(9)
C6 C10 H10 126.0
C9 C10 H10 126.0
Fe1 C10 H10 126.1
N2 C11 C1 106.83(13)
N2 C11 C12 111.07(13)
C1 C11 C12 114.72(13)
N2 C11 H11 108.0
C1 C11 H11 108.0
C12 C11 H11 108.0
C11 C12 H12A 109.5
C11 C12 H12B 109.5
H12A C12 H12B 109.5
C11 C12 H12C 109.5
H12A C12 H12C 109.5
H12B C12 H12C 109.5
N1 C13 O1 115.94(13)
N1 C13 C2 132.43(14)
O1 C13 C2 111.63(13)
N1 C14 C15 103.28(12)
N1 C14 H14A 111.1
C15 C14 H14A 111.1
N1 C14 H14B 111.1
C15 C14 H14B 111.1
H14A C14 H14B 109.1
O1 C15 C14 103.23(12)
O1 C15 H15A 111.1
C14 C15 H15A 111.1
O1 C15 H15B 111.1
C14 C15 H15B 111.1
H15A C15 H15B 109.1
N3 C16 C17 110.53(15)
N3 C16 H16 124.7
C17 C16 H16 124.7
C18 C17 C16 104.99(15)
C18 C17 H17 127.5
C16 C17 H17 127.5
N2 C18 C17 108.14(15)
N2 C18 H18 125.9
C17 C18 H18 125.9
C20 C19 C24 116.98(14)
C20 C19 C25 120.53(15)
C24 C19 C25 122.46(14)
C20 C19 Ru1 69.13(9)
C24 C19 Ru1 70.13(8)
C25 C19 Ru1 133.26(11)
C19 C20 C21 121.53(15)
C19 C20 Ru1 73.54(9)
C21 C20 Ru1 70.76(9)
C19 C20 H20 119.2
C21 C20 H20 119.2
Ru1 C20 H20 128.9
C22 C21 C20 121.08(14)
C22 C21 Ru1 72.24(9)
C20 C21 Ru1 71.00(9)
C22 C21 H21 119.5
C20 C21 H21 119.5
Ru1 C21 H21 129.9
C21 C22 C23 117.92(14)
C21 C22 C28 121.43(15)
C23 C22 C28 120.54(15)
C21 C22 Ru1 70.32(9)
C23 C22 Ru1 70.65(9)
C28 C22 Ru1 127.21(11)
C24 C23 C22 120.71(14)
C24 C23 Ru1 71.96(9)
C22 C23 Ru1 71.21(9)
C24 C23 H23 119.6
C22 C23 H23 119.6
Ru1 C23 H23 129.7
C23 C24 C19 121.76(14)
C23 C24 Ru1 70.83(9)
C19 C24 Ru1 72.27(9)
C23 C24 H24 119.1
C19 C24 H24 119.1
Ru1 C24 H24 130.6
C19 C25 C26 113.36(14)
C19 C25 C27 109.59(13)
C26 C25 C27 110.59(15)
C19 C25 H25 107.7
C26 C25 H25 107.7
C27 C25 H25 107.7
C25 C26 H26A 109.5
C25 C26 H26B 109.5
H26A C26 H26B 109.5
C25 C26 H26C 109.5
H26A C26 H26C 109.5
H26B C26 H26C 109.5
C25 C27 H27A 109.5
C25 C27 H27B 109.5
H27A C27 H27B 109.5
C25 C27 H27C 109.5
H27A C27 H27C 109.5
H27B C27 H27C 109.5
C22 C28 H28A 109.5
C22 C28 H28B 109.5
H28A C28 H28B 109.5
C22 C28 H28C 109.5
H28A C28 H28C 109.5
H28B C28 H28C 109.5
F6 P1 F5 179.28(11)
F6 P1 F2 89.47(9)
F5 P1 F2 90.08(10)
F6 P1 F3 90.43(7)
F5 P1 F3 90.13(8)
F2 P1 F3 90.27(7)
F6 P1 F4 89.67(8)
F5 P1 F4 89.78(8)
F2 P1 F4 91.03(7)
F3 P1 F4 178.69(7)
F6 P1 F1 89.93(9)
F5 P1 F1 90.51(10)
F2 P1 F1 179.03(8)
F3 P1 F1 90.49(7)
F4 P1 F1 88.20(7)
Cl4 C29 Cl3 110.02(11)
Cl4 C29 Cl2 110.64(10)
Cl3 C29 Cl2 109.68(11)
Cl4 C29 H29 108.8
Cl3 C29 H29 108.8
Cl2 C29 H29 108.8

loop_
_geom_bond_atom_site_label_1
_geom_bond_atom_site_label_2
_geom_bond_distance
Ru1 N3 2.1166(14)
Ru1 N1 2.1610(12)
Ru1 C21 2.1813(15)
Ru1 C20 2.1845(15)
Ru1 C23 2.1989(16)
Ru1 C22 2.2063(15)
Ru1 C24 2.2136(15)
Ru1 C19 2.2420(16)
Ru1 Cl1 2.3923(4)
Fe1 C3 2.0298(15)
Fe1 C1 2.0358(15)
Fe1 C2 2.0370(15)
Fe1 C9 2.0497(16)
Fe1 C10 2.0518(17)
Fe1 C7 2.0530(17)
Fe1 C8 2.0546(17)
Fe1 C4 2.0554(16)
Fe1 C5 2.0555(15)
Fe1 C6 2.0574(16)
O1 C13 1.3559(18)
O1 C15 1.4529(19)
N1 C13 1.2968(19)
N1 C14 1.4951(19)
N2 C18 1.349(2)
N2 N3 1.3613(18)
N2 C11 1.475(2)
N3 C16 1.341(2)
C1 C5 1.427(2)
C1 C2 1.443(2)
C1 C11 1.499(2)
C2 C3 1.444(2)
C2 C13 1.458(2)
C3 C4 1.423(2)
C3 H3 0.9500
C4 C5 1.424(2)
C4 H4 0.9500
C5 H5 0.9500
C6 C10 1.425(2)
C6 C7 1.428(3)
C6 H6 0.9500
C7 C8 1.421(3)
C7 H7 0.9500
C8 C9 1.427(2)
C8 H8 0.9500
C9 C10 1.427(2)
C9 H9 0.9500
C10 H10 0.9500
C11 C12 1.522(2)
C11 H11 1.0000
C12 H12A 0.9800
C12 H12B 0.9800
C12 H12C 0.9800
C14 C15 1.519(2)
C14 H14A 0.9900
C14 H14B 0.9900
C15 H15A 0.9900
C15 H15B 0.9900
C16 C17 1.395(2)
C16 H16 0.9500
C17 C18 1.377(3)
C17 H17 0.9500
C18 H18 0.9500
C19 C20 1.418(2)
C19 C24 1.436(2)
C19 C25 1.517(2)
C20 C21 1.430(2)
C20 H20 0.9500
C21 C22 1.408(2)
C21 H21 0.9500
C22 C23 1.439(2)
C22 C28 1.497(2)
C23 C24 1.408(2)
C23 H23 0.9500
C24 H24 0.9500
C25 C26 1.528(2)
C25 C27 1.536(2)
C25 H25 1.0000
C26 H26A 0.9800
C26 H26B 0.9800
C26 H26C 0.9800
C27 H27A 0.9800
C27 H27B 0.9800
C27 H27C 0.9800
C28 H28A 0.9800
C28 H28B 0.9800
C28 H28C 0.9800
P1 F6 1.5879(13)
P1 F5 1.5900(14)
P1 F2 1.5942(13)
P1 F3 1.6029(12)
P1 F4 1.6062(12)
P1 F1 1.6064(13)
C29 Cl4 1.754(2)
C29 Cl3 1.765(2)
C29 Cl2 1.7681(19)
C29 H29 1.0000

loop_
_geom_hbond_atom_site_label_D
_geom_hbond_atom_site_label_H
_geom_hbond_atom_site_label_A
_geom_hbond_distance_DH
_geom_hbond_distance_HA
_geom_hbond_distance_DA
_geom_hbond_angle_DHA
C29 H29 F6 1.00 2.31 3.129(2) 138.6
C29 H29 F4 1.00 2.39 3.358(2) 163.8
C29 H29 F1 1.00 2.59 3.364(2) 133.9

loop_
_geom_torsion_atom_site_label_1
_geom_torsion_atom_site_label_2
_geom_torsion_atom_site_label_3
_geom_torsion_atom_site_label_4
_geom_torsion
N3 Ru1 N1 C13 12.18(18)
C21 Ru1 N1 C13 -85.0(3)
C20 Ru1 N1 C13 -79.27(18)
C23 Ru1 N1 C13 -174.52(17)
C22 Ru1 N1 C13 167.93(15)
C24 Ru1 N1 C13 -142.25(18)
C19 Ru1 N1 C13 -104.89(18)
Cl1 Ru1 N1 C13 96.37(17)
N3 Ru1 N1 C14 -156.39(10)
C21 Ru1 N1 C14 106.4(2)
C20 Ru1 N1 C14 112.15(11)
C23 Ru1 N1 C14 16.90(12)
C22 Ru1 N1 C14 -0.65(17)
C24 Ru1 N1 C14 49.18(11)
C19 Ru1 N1 C14 86.54(11)
Cl1 Ru1 N1 C14 -72.21(10)
C18 N2 N3 C16 -2.28(18)
C11 N2 N3 C16 -164.87(13)
C18 N2 N3 Ru1 -161.76(11)
C11 N2 N3 Ru1 35.64(18)
N1 Ru1 N3 C16 124.78(14)
C21 Ru1 N3 C16 -69.21(14)
C20 Ru1 N3 C16 -107.45(14)
C23 Ru1 N3 C16 -40.6(2)
C22 Ru1 N3 C16 -41.50(15)
C24 Ru1 N3 C16 -135.99(14)
C19 Ru1 N3 C16 -135.05(13)
Cl1 Ru1 N3 C16 42.68(13)
N1 Ru1 N3 N2 -80.22(12)
C21 Ru1 N3 N2 85.80(12)
C20 Ru1 N3 N2 47.56(12)
C23 Ru1 N3 N2 114.41(15)
C22 Ru1 N3 N2 113.50(12)
C24 Ru1 N3 N2 19.0(2)
C19 Ru1 N3 N2 19.95(14)
Cl1 Ru1 N3 N2 -162.32(12)
C3 Fe1 C1 C5 -80.39(10)
C2 Fe1 C1 C5 -118.27(13)
C9 Fe1 C1 C5 42.68(18)
C10 Fe1 C1 C5 81.83(11)
C7 Fe1 C1 C5 168.32(10)
C8 Fe1 C1 C5 -149.9(3)
C4 Fe1 C1 C5 -36.75(9)
C6 Fe1 C1 C5 125.89(10)
C3 Fe1 C1 C2 37.88(8)
C9 Fe1 C1 C2 160.95(14)
C10 Fe1 C1 C2 -159.90(9)
C7 Fe1 C1 C2 -73.41(11)
C8 Fe1 C1 C2 -31.6(3)
C4 Fe1 C1 C2 81.52(9)
C5 Fe1 C1 C2 118.27(13)
C6 Fe1 C1 C2 -115.84(9)
C3 Fe1 C1 C11 159.11(16)
C2 Fe1 C1 C11 121.22(18)
C9 Fe1 C1 C11 -77.8(2)
C10 Fe1 C1 C11 -38.68(17)
C7 Fe1 C1 C11 47.81(17)
C8 Fe1 C1 C11 89.6(3)
C4 Fe1 C1 C11 -157.25(16)
C5 Fe1 C1 C11 -120.50(18)
C6 Fe1 C1 C11 5.38(16)
C5 C1 C2 C3 1.98(17)
C11 C1 C2 C3 173.69(14)
Fe1 C1 C2 C3 -58.36(10)
C5 C1 C2 C13 175.82(15)
C11 C1 C2 C13 -12.5(3)
Fe1 C1 C2 C13 115.49(16)
C5 C1 C2 Fe1 60.33(11)
C11 C1 C2 Fe1 -127.96(15)
C3 Fe1 C2 C1 -119.64(12)
C9 Fe1 C2 C1 -151.7(2)
C10 Fe1 C2 C1 48.25(19)
C7 Fe1 C2 C1 128.62(10)
C8 Fe1 C2 C1 170.87(9)
C4 Fe1 C2 C1 -81.74(9)
C5 Fe1 C2 C1 -38.12(9)
C6 Fe1 C2 C1 85.38(10)
C1 Fe1 C2 C3 119.64(12)
C9 Fe1 C2 C3 -32.1(2)
C10 Fe1 C2 C3 167.89(15)
C7 Fe1 C2 C3 -111.74(10)
C8 Fe1 C2 C3 -69.49(11)
C4 Fe1 C2 C3 37.90(9)
C5 Fe1 C2 C3 81.52(9)
C6 Fe1 C2 C3 -154.98(9)
C3 Fe1 C2 C13 114.84(15)
C1 Fe1 C2 C13 -125.52(16)
C9 Fe1 C2 C13 82.8(2)
C10 Fe1 C2 C13 -77.3(2)
C7 Fe1 C2 C13 3.11(14)
C8 Fe1 C2 C13 45.35(15)
C4 Fe1 C2 C13 152.75(14)
C5 Fe1 C2 C13 -163.64(14)
C6 Fe1 C2 C13 -40.14(15)
C1 C2 C3 C4 -1.94(17)
C13 C2 C3 C4 -176.45(14)
Fe1 C2 C3 C4 -60.46(11)
C1 C2 C3 Fe1 58.52(10)
C13 C2 C3 Fe1 -115.99(14)
C1 Fe1 C3 C4 80.76(10)
C2 Fe1 C3 C4 118.58(13)
C9 Fe1 C3 C4 -72.68(11)
C10 Fe1 C3 C4 -46.9(2)
C7 Fe1 C3 C4 -154.01(10)
C8 Fe1 C3 C4 -112.95(10)
C5 Fe1 C3 C4 37.04(9)
C6 Fe1 C3 C4 177.53(14)
C1 Fe1 C3 C2 -37.82(8)
C9 Fe1 C3 C2 168.74(9)
C10 Fe1 C3 C2 -165.51(18)
C7 Fe1 C3 C2 87.41(10)
C8 Fe1 C3 C2 128.47(9)
C4 Fe1 C3 C2 -118.58(13)
C5 Fe1 C3 C2 -81.54(9)
C6 Fe1 C3 C2 58.94(18)
C2 C3 C4 C5 1.16(18)
Fe1 C3 C4 C5 -58.60(11)
C2 C3 C4 Fe1 59.75(10)
C1 Fe1 C4 C3 -83.27(10)
C2 Fe1 C4 C3 -38.65(9)
C9 Fe1 C4 C3 123.87(10)
C10 Fe1 C4 C3 162.92(9)
C7 Fe1 C4 C3 53.67(17)
C8 Fe1 C4 C3 82.23(11)
C5 Fe1 C4 C3 -120.25(13)
C6 Fe1 C4 C3 -176.3(2)
C3 Fe1 C4 C5 120.25(13)
C1 Fe1 C4 C5 36.98(9)
C2 Fe1 C4 C5 81.60(10)
C9 Fe1 C4 C5 -115.88(10)
C10 Fe1 C4 C5 -76.83(11)
C7 Fe1 C4 C5 173.92(13)
C8 Fe1 C4 C5 -157.52(9)
C6 Fe1 C4 C5 -56.1(3)
C3 C4 C5 C1 0.08(18)
Fe1 C4 C5 C1 -57.85(11)
C3 C4 C5 Fe1 57.93(11)
C2 C1 C5 C4 -1.28(18)
C11 C1 C5 C4 -173.12(14)
Fe1 C1 C5 C4 58.38(11)
C2 C1 C5 Fe1 -59.66(10)
C11 C1 C5 Fe1 128.50(15)
C3 Fe1 C5 C4 -37.23(9)
C1 Fe1 C5 C4 -120.75(13)
C2 Fe1 C5 C4 -81.99(10)
C9 Fe1 C5 C4 79.35(11)
C10 Fe1 C5 C4 122.52(10)
C7 Fe1 C5 C4 -166.5(3)
C8 Fe1 C5 C4 44.70(17)
C6 Fe1 C5 C4 162.68(10)
C3 Fe1 C5 C1 83.52(10)
C2 Fe1 C5 C1 38.76(9)
C9 Fe1 C5 C1 -159.90(9)
C10 Fe1 C5 C1 -116.73(9)
C7 Fe1 C5 C1 -45.8(3)
C8 Fe1 C5 C1 165.45(13)
C4 Fe1 C5 C1 120.75(13)
C6 Fe1 C5 C1 -76.57(11)
C3 Fe1 C6 C10 159.12(14)
C1 Fe1 C6 C10 -113.46(10)
C2 Fe1 C6 C10 -158.49(9)
C9 Fe1 C6 C10 37.78(10)
C7 Fe1 C6 C10 119.24(14)
C8 Fe1 C6 C10 81.74(11)
C4 Fe1 C6 C10 -26.7(3)
C5 Fe1 C6 C10 -70.57(12)
C3 Fe1 C6 C7 39.9(2)
C1 Fe1 C6 C7 127.30(10)
C2 Fe1 C6 C7 82.27(11)
C9 Fe1 C6 C7 -81.46(11)
C10 Fe1 C6 C7 -119.24(14)
C8 Fe1 C6 C7 -37.50(10)
C4 Fe1 C6 C7 -145.9(2)
C5 Fe1 C6 C7 170.19(10)
C10 C6 C7 C8 0.33(19)
Fe1 C6 C7 C8 59.47(12)
C10 C6 C7 Fe1 -59.14(11)
C3 Fe1 C7 C8 78.37(12)
C1 Fe1 C7 C8 165.44(10)
C2 Fe1 C7 C8 123.07(10)
C9 Fe1 C7 C8 -37.76(10)
C10 Fe1 C7 C8 -81.71(11)
C4 Fe1 C7 C8 41.50(19)
C5 Fe1 C7 C8 -157.0(3)
C6 Fe1 C7 C8 -119.36(15)
C3 Fe1 C7 C6 -162.27(9)
C1 Fe1 C7 C6 -75.20(12)
C2 Fe1 C7 C6 -117.57(10)
C9 Fe1 C7 C6 81.60(11)
C10 Fe1 C7 C6 37.64(10)
C8 Fe1 C7 C6 119.36(15)
C4 Fe1 C7 C6 160.86(13)
C5 Fe1 C7 C6 -37.6(3)
C6 C7 C8 C9 -0.32(19)
Fe1 C7 C8 C9 59.16(12)
C6 C7 C8 Fe1 -59.48(11)
C3 Fe1 C8 C7 -117.49(11)
C1 Fe1 C8 C7 -52.1(3)
C2 Fe1 C8 C7 -77.53(12)
C9 Fe1 C8 C7 119.27(15)
C10 Fe1 C8 C7 81.49(11)
C4 Fe1 C8 C7 -159.44(10)
C5 Fe1 C8 C7 170.01(13)
C6 Fe1 C8 C7 37.68(11)
C3 Fe1 C8 C9 123.24(10)
C1 Fe1 C8 C9 -171.4(2)
C2 Fe1 C8 C9 163.21(10)
C10 Fe1 C8 C9 -37.77(10)
C7 Fe1 C8 C9 -119.27(15)
C4 Fe1 C8 C9 81.30(11)
C5 Fe1 C8 C9 50.74(18)
C6 Fe1 C8 C9 -81.58(11)
C7 C8 C9 C10 0.19(19)
Fe1 C8 C9 C10 59.50(11)
C7 C8 C9 Fe1 -59.31(12)
C3 Fe1 C9 C10 167.25(10)
C1 Fe1 C9 C10 56.17(18)
C2 Fe1 C9 C10 -168.05(19)
C7 Fe1 C9 C10 -81.59(11)
C8 Fe1 C9 C10 -119.14(15)
C4 Fe1 C9 C10 127.28(10)
C5 Fe1 C9 C10 86.09(11)
C6 Fe1 C9 C10 -37.67(10)
C3 Fe1 C9 C8 -73.60(12)
C1 Fe1 C9 C8 175.31(13)
C2 Fe1 C9 C8 -48.9(3)
C10 Fe1 C9 C8 119.14(15)
C7 Fe1 C9 C8 37.55(11)
C4 Fe1 C9 C8 -113.58(11)
C5 Fe1 C9 C8 -154.77(10)
C6 Fe1 C9 C8 81.47(11)
C7 C6 C10 C9 -0.21(18)
Fe1 C6 C10 C9 -59.36(11)
C7 C6 C10 Fe1 59.14(11)
C8 C9 C10 C6 0.02(19)
Fe1 C9 C10 C6 59.58(11)
C8 C9 C10 Fe1 -59.56(11)
C3 Fe1 C10 C6 -153.37(18)
C1 Fe1 C10 C6 86.67(11)
C2 Fe1 C10 C6 51.5(2)
C9 Fe1 C10 C6 -119.17(14)
C7 Fe1 C10 C6 -37.72(10)
C8 Fe1 C10 C6 -81.40(11)
C4 Fe1 C10 C6 171.25(10)
C5 Fe1 C10 C6 129.53(10)
C3 Fe1 C10 C9 -34.2(2)
C1 Fe1 C10 C9 -154.16(10)
C2 Fe1 C10 C9 170.65(15)
C7 Fe1 C10 C9 81.45(11)
C8 Fe1 C10 C9 37.77(10)
C4 Fe1 C10 C9 -69.58(12)
C5 Fe1 C10 C9 -111.31(10)
C6 Fe1 C10 C9 119.17(14)
C18 N2 C11 C1 -77.21(19)
N3 N2 C11 C1 81.91(16)
C18 N2 C11 C12 48.6(2)
N3 N2 C11 C12 -152.30(14)
C5 C1 C11 N2 88.25(18)
C2 C1 C11 N2 -82.03(18)
Fe1 C1 C11 N2 -176.64(11)
C5 C1 C11 C12 -35.3(2)
C2 C1 C11 C12 154.42(15)
Fe1 C1 C11 C12 59.81(19)
C14 N1 C13 O1 4.28(18)
Ru1 N1 C13 O1 -164.64(12)
C14 N1 C13 C2 -176.05(16)
Ru1 N1 C13 C2 15.0(3)
C15 O1 C13 N1 9.15(17)
C15 O1 C13 C2 -170.59(12)
C1 C2 C13 N1 24.1(3)
C3 C2 C13 N1 -162.74(16)
Fe1 C2 C13 N1 113.52(17)
C1 C2 C13 O1 -156.18(15)
C3 C2 C13 O1 16.9(2)
Fe1 C2 C13 O1 -66.80(16)
C13 N1 C14 C15 -15.07(16)
Ru1 N1 C14 C15 157.46(10)
C13 O1 C15 C14 -17.78(15)
N1 C14 C15 O1 19.57(15)
N2 N3 C16 C17 1.53(18)
Ru1 N3 C16 C17 159.87(12)
N3 C16 C17 C18 -0.3(2)
N3 N2 C18 C17 2.16(19)
C11 N2 C18 C17 162.76(15)
C16 C17 C18 N2 -1.15(19)
N3 Ru1 C19 C20 49.82(11)
N1 Ru1 C19 C20 145.69(9)
C21 Ru1 C19 C20 -29.20(9)
C23 Ru1 C19 C20 -102.94(10)
C22 Ru1 C19 C20 -65.73(10)
C24 Ru1 C19 C20 -130.85(13)
Cl1 Ru1 C19 C20 -123.87(12)
N3 Ru1 C19 C24 -179.33(8)
N1 Ru1 C19 C24 -83.46(9)
C21 Ru1 C19 C24 101.65(10)
C20 Ru1 C19 C24 130.85(13)
C23 Ru1 C19 C24 27.91(8)
C22 Ru1 C19 C24 65.12(9)
Cl1 Ru1 C19 C24 6.98(16)
N3 Ru1 C19 C25 -62.99(16)
N1 Ru1 C19 C25 32.88(16)
C21 Ru1 C19 C25 -142.02(17)
C20 Ru1 C19 C25 -112.82(19)
C23 Ru1 C19 C25 144.24(17)
C22 Ru1 C19 C25 -178.55(16)
C24 Ru1 C19 C25 116.33(18)
Cl1 Ru1 C19 C25 123.31(14)
C24 C19 C20 C21 1.3(2)
C25 C19 C20 C21 -176.96(14)
Ru1 C19 C20 C21 54.24(13)
C24 C19 C20 Ru1 -52.96(12)
C25 C19 C20 Ru1 128.80(14)
N3 Ru1 C20 C19 -136.86(10)
N1 Ru1 C20 C19 -44.84(11)
C21 Ru1 C20 C19 132.90(14)
C23 Ru1 C20 C19 66.55(10)
C22 Ru1 C20 C19 104.42(10)
C24 Ru1 C20 C19 30.05(9)
Cl1 Ru1 C20 C19 143.74(8)
N3 Ru1 C20 C21 90.24(10)
N1 Ru1 C20 C21 -177.74(8)
C23 Ru1 C20 C21 -66.34(10)
C22 Ru1 C20 C21 -28.48(9)
C24 Ru1 C20 C21 -102.85(10)
C19 Ru1 C20 C21 -132.90(14)
Cl1 Ru1 C20 C21 10.85(15)
C19 C20 C21 C22 -1.3(2)
Ru1 C20 C21 C22 54.25(13)
C19 C20 C21 Ru1 -55.51(13)
N3 Ru1 C21 C22 136.89(10)
N1 Ru1 C21 C22 -125.8(2)
C20 Ru1 C21 C22 -133.13(14)
C23 Ru1 C21 C22 -30.38(9)
C24 Ru1 C21 C22 -67.18(10)
C19 Ru1 C21 C22 -104.57(10)
Cl1 Ru1 C21 C22 52.74(10)
N3 Ru1 C21 C20 -89.98(10)
N1 Ru1 C21 C20 7.4(3)
C23 Ru1 C21 C20 102.75(10)
C22 Ru1 C21 C20 133.13(14)
C24 Ru1 C21 C20 65.95(10)
C19 Ru1 C21 C20 28.55(9)
Cl1 Ru1 C21 C20 -174.13(8)
C20 C21 C22 C23 0.3(2)
Ru1 C21 C22 C23 54.00(13)
C20 C21 C22 C28 -175.97(15)
Ru1 C21 C22 C28 -122.29(15)
C20 C21 C22 Ru1 -53.68(13)
N3 Ru1 C22 C21 -49.88(11)
N1 Ru1 C22 C21 157.48(10)
C20 Ru1 C22 C21 29.05(9)
C23 Ru1 C22 C21 130.75(14)
C24 Ru1 C22 C21 102.12(10)
C19 Ru1 C22 C21 65.50(10)
Cl1 Ru1 C22 C21 -132.29(9)
N3 Ru1 C22 C23 179.37(9)
N1 Ru1 C22 C23 26.73(15)
C21 Ru1 C22 C23 -130.75(14)
C20 Ru1 C22 C23 -101.70(10)
C24 Ru1 C22 C23 -28.62(9)
C19 Ru1 C22 C23 -65.25(10)
Cl1 Ru1 C22 C23 96.96(9)
N3 Ru1 C22 C28 65.19(16)
N1 Ru1 C22 C28 -87.45(18)
C21 Ru1 C22 C28 115.08(19)
C20 Ru1 C22 C28 144.12(17)
C23 Ru1 C22 C28 -114.18(19)
C24 Ru1 C22 C28 -142.80(17)
C19 Ru1 C22 C28 -179.43(16)
Cl1 Ru1 C22 C28 -17.22(15)
C21 C22 C23 C24 0.5(2)
C28 C22 C23 C24 176.86(14)
Ru1 C22 C23 C24 54.37(13)
C21 C22 C23 Ru1 -53.84(13)
C28 C22 C23 Ru1 122.49(14)
N3 Ru1 C23 C24 -134.02(12)
N1 Ru1 C23 C24 61.90(10)
C21 Ru1 C23 C24 -102.84(10)
C20 Ru1 C23 C24 -65.05(9)
C22 Ru1 C23 C24 -132.70(14)
C19 Ru1 C23 C24 -28.19(9)
Cl1 Ru1 C23 C24 144.43(8)
N3 Ru1 C23 C22 -1.32(18)
N1 Ru1 C23 C22 -165.40(9)
C21 Ru1 C23 C22 29.86(9)
C20 Ru1 C23 C22 67.65(10)
C24 Ru1 C23 C22 132.70(14)
C19 Ru1 C23 C22 104.51(10)
Cl1 Ru1 C23 C22 -82.87(9)
C22 C23 C24 C19 -0.5(2)
Ru1 C23 C24 C19 53.54(13)
C22 C23 C24 Ru1 -54.02(13)
C20 C19 C24 C23 -0.4(2)
C25 C19 C24 C23 177.78(15)
Ru1 C19 C24 C23 -52.90(13)
C20 C19 C24 Ru1 52.48(12)
C25 C19 C24 Ru1 -129.32(14)
N3 Ru1 C24 C23 135.50(13)
N1 Ru1 C24 C23 -125.56(9)
C21 Ru1 C24 C23 66.44(10)
C20 Ru1 C24 C23 104.27(10)
C22 Ru1 C24 C23 29.29(9)
C19 Ru1 C24 C23 134.12(13)
Cl1 Ru1 C24 C23 -42.95(10)
N3 Ru1 C24 C19 1.38(16)
N1 Ru1 C24 C19 100.32(9)
C21 Ru1 C24 C19 -67.67(9)
C20 Ru1 C24 C19 -29.85(9)
C23 Ru1 C24 C19 -134.12(13)
C22 Ru1 C24 C19 -104.83(10)
Cl1 Ru1 C24 C19 -177.07(7)
C20 C19 C25 C26 -147.99(15)
C24 C19 C25 C26 33.9(2)
Ru1 C19 C25 C26 -58.7(2)
C20 C19 C25 C27 87.93(18)
C24 C19 C25 C27 -90.20(18)
Ru1 C19 C25 C27 177.19(13)
